data_4106766
loop_
_publ_author_name
'Yu Liu'
'Yu Wang'
'Yufeng Wang'
'Jie Lu'
'Victor Pi\~n\'on'
'Marcus Weck'

_publ_section_title
;
 Shell Cross-Linked Micelle-Based Nanoreactors for the Substrate-Selective
 Hydrolytic Kinetic Resolution of Epoxides
;
_journal_name_full 'Journal of the American Chemical Society'
_journal_page_first 14260
_journal_page_last 14263
_journal_paper_doi 10.1021/ja206644d
_journal_volume 133
_journal_year 2011
_chemical_formula_sum 'C22 H32 N2 O2'
_chemical_formula_weight 356.50
_chemical_name_systematic
; 
 ? 
;
_space_group_IT_number 15
_symmetry_cell_setting monoclinic
_symmetry_space_group_name_Hall '-C 2yc'
_symmetry_space_group_name_H-M 'C 1 2/c 1'
_atom_sites_solution_hydrogens geom
_atom_sites_solution_primary direct
_atom_sites_solution_secondary difmap
_audit_creation_method SHELXL-97
_cell_angle_alpha 90.00
_cell_angle_beta 95.2830(10)
_cell_angle_gamma 90.00
_cell_formula_units_Z 8
_cell_length_a 18.4345(7)
_cell_length_b 5.0221(2)
_cell_length_c 42.0473(16)
_cell_measurement_reflns_used 9161
_cell_measurement_temperature 100(2)
_cell_measurement_theta_max 28.25
_cell_measurement_theta_min 2.22
_cell_volume 3876.2(3)
_computing_cell_refinement 'Bruker SAINT'
_computing_data_collection 'Bruker APEX2'
_computing_data_reduction 'Bruker SAINT'
_computing_molecular_graphics 'Bruker SHELXTL'
_computing_publication_material 'Bruker SHELXTL'
_computing_structure_refinement 'SHELXL-97 (Sheldrick, 2008)'
_computing_structure_solution 'SHELXS-97 (Sheldrick, 2008)'
_diffrn_ambient_temperature 100(2)
_diffrn_measured_fraction_theta_full 0.999
_diffrn_measured_fraction_theta_max 0.999
_diffrn_measurement_device_type 'Bruker APEX-II CCD'
_diffrn_measurement_method '\f and \w scans'
_diffrn_radiation_monochromator graphite
_diffrn_radiation_source 'fine-focus sealed tube'
_diffrn_radiation_type MoK\a
_diffrn_radiation_wavelength 0.71073
_diffrn_reflns_av_R_equivalents 0.0499
_diffrn_reflns_av_sigmaI/netI 0.0223
_diffrn_reflns_limit_h_max 24
_diffrn_reflns_limit_h_min -24
_diffrn_reflns_limit_k_max 6
_diffrn_reflns_limit_k_min -6
_diffrn_reflns_limit_l_max 55
_diffrn_reflns_limit_l_min -56
_diffrn_reflns_number 48832
_diffrn_reflns_theta_full 28.28
_diffrn_reflns_theta_max 28.28
_diffrn_reflns_theta_min 1.95
_exptl_absorpt_coefficient_mu 0.078
_exptl_absorpt_correction_T_max 0.9977
_exptl_absorpt_correction_T_min 0.9703
_exptl_absorpt_correction_type multi-scan
_exptl_absorpt_process_details SADABS
_exptl_crystal_colour colorless
_exptl_crystal_density_diffrn 1.222
_exptl_crystal_description plate
_exptl_crystal_F_000 1552
_exptl_crystal_size_max 0.39
_exptl_crystal_size_mid 0.28
_exptl_crystal_size_min 0.03
_refine_diff_density_max 0.318
_refine_diff_density_min -0.204
_refine_diff_density_rms 0.041
_refine_ls_extinction_method none
_refine_ls_goodness_of_fit_ref 1.070
_refine_ls_hydrogen_treatment mixed
_refine_ls_matrix_type full
_refine_ls_number_parameters 239
_refine_ls_number_reflns 4816
_refine_ls_number_restraints 0
_refine_ls_restrained_S_all 1.070
_refine_ls_R_factor_all 0.0510
_refine_ls_R_factor_gt 0.0415
_refine_ls_shift/su_max 0.002
_refine_ls_shift/su_mean 0.000
_refine_ls_structure_factor_coef Fsqd
_refine_ls_weighting_details 'calc w=1/[\s^2^(Fo^2^)+(0.0395P)^2^+3.1790P] where P=(Fo^2^+2Fc^2^)/3'
_refine_ls_weighting_scheme calc
_refine_ls_wR_factor_gt 0.0993
_refine_ls_wR_factor_ref 0.1046
_reflns_number_gt 4046
_reflns_number_total 4816
_reflns_threshold_expression >2sigma(I)
_cod_data_source_file ja206644d_si_002.cif
_cod_data_source_block 11maw1h
_cod_original_sg_symbol_H-M 'C 1 2/c 1 '
_cod_database_code 4106766

loop_
_symmetry_equiv_pos_as_xyz
'x, y, z'
'-x, y, -z+1/2'
'x+1/2, y+1/2, z'
'-x+1/2, y+1/2, -z+1/2'
'-x, -y, -z'
'x, -y, z-1/2'
'-x+1/2, -y+1/2, -z'
'x+1/2, -y+1/2, z-1/2'

loop_
_atom_site_label
_atom_site_type_symbol
_atom_site_fract_x
_atom_site_fract_y
_atom_site_fract_z
_atom_site_U_iso_or_equiv
_atom_site_adp_type
_atom_site_occupancy
_atom_site_symmetry_multiplicity
_atom_site_calc_flag
_atom_site_refinement_flags
O1 O 0.69235(4) 0.86424(16) 0.918281(19) 0.01978(18) Uani 1 1 d .
O2 O 1.32566(4) 0.10098(17) 1.19844(2) 0.02146(19) Uani 1 1 d .
N1 N 0.73009(5) 0.4460(2) 0.93151(2) 0.0178(2) Uani 1 1 d .
H1N H 0.7247(8) 0.276(3) 0.9283(3) 0.026(4) Uiso 1 1 d .
N2 N 1.24219(5) 0.4273(2) 1.20214(2) 0.0216(2) Uani 1 1 d .
C1 C 0.69005(6) 0.6213(2) 0.91303(3) 0.0161(2) Uani 1 1 d .
C2 C 0.64387(6) 0.5026(2) 0.88590(3) 0.0180(2) Uani 1 1 d .
H2 H 0.6507 0.3217 0.8803 0.022 Uiso 1 1 calc R
C3 C 0.59290(6) 0.6476(2) 0.86936(3) 0.0179(2) Uani 1 1 d .
H3 H 0.5875 0.8265 0.8761 0.021 Uiso 1 1 calc R
C4 C 0.54419(6) 0.5591(2) 0.84180(3) 0.0167(2) Uani 1 1 d .
C5 C 0.56018(6) 0.3382(2) 0.82341(3) 0.0198(2) Uani 1 1 d .
H5 H 0.6034 0.2390 0.8288 0.024 Uiso 1 1 calc R
C6 C 0.51304(7) 0.2636(2) 0.79729(3) 0.0225(3) Uani 1 1 d .
H6 H 0.5244 0.1140 0.7849 0.027 Uiso 1 1 calc R
C7 C 0.44941(7) 0.4052(2) 0.78918(3) 0.0230(3) Uani 1 1 d .
H7 H 0.4171 0.3513 0.7714 0.028 Uiso 1 1 calc R
C8 C 0.43302(6) 0.6261(2) 0.80708(3) 0.0221(2) Uani 1 1 d .
H8 H 0.3897 0.7245 0.8016 0.027 Uiso 1 1 calc R
C9 C 0.48046(6) 0.7023(2) 0.83309(3) 0.0198(2) Uani 1 1 d .
H9 H 0.4694 0.8544 0.8452 0.024 Uiso 1 1 calc R
C10 C 0.77411(6) 0.5363(2) 0.95994(3) 0.0189(2) Uani 1 1 d .
H10A H 0.7415 0.5857 0.9764 0.023 Uiso 1 1 calc R
H10B H 0.8013 0.6979 0.9546 0.023 Uiso 1 1 calc R
C11 C 0.82785(6) 0.3281(2) 0.97363(3) 0.0188(2) Uani 1 1 d .
H11A H 0.8621 0.2830 0.9576 0.023 Uiso 1 1 calc R
H11B H 0.8013 0.1641 0.9786 0.023 Uiso 1 1 calc R
C12 C 0.87042(6) 0.4320(2) 1.00398(3) 0.0189(2) Uani 1 1 d .
H12A H 0.8956 0.5982 0.9988 0.023 Uiso 1 1 calc R
H12B H 0.8354 0.4772 1.0196 0.023 Uiso 1 1 calc R
C13 C 0.92664(6) 0.2386(2) 1.01959(3) 0.0198(2) Uani 1 1 d .
H13A H 0.9018 0.0727 1.0252 0.024 Uiso 1 1 calc R
H13B H 0.9620 0.1924 1.0041 0.024 Uiso 1 1 calc R
C14 C 0.96741(6) 0.3553(2) 1.04954(3) 0.0194(2) Uani 1 1 d .
H14A H 0.9318 0.3953 1.0652 0.023 Uiso 1 1 calc R
H14B H 0.9900 0.5257 1.0439 0.023 Uiso 1 1 calc R
C15 C 1.02662(6) 0.1750(2) 1.06550(3) 0.0189(2) Uani 1 1 d .
H15A H 1.0046 0.0033 1.0710 0.023 Uiso 1 1 calc R
H15B H 1.0631 0.1379 1.0502 0.023 Uiso 1 1 calc R
C16 C 1.06481(6) 0.2983(2) 1.09565(3) 0.0200(2) Uani 1 1 d .
H16A H 1.0284 0.3259 1.1113 0.024 Uiso 1 1 calc R
H16B H 1.0838 0.4754 1.0902 0.024 Uiso 1 1 calc R
C17 C 1.12757(6) 0.1333(2) 1.11151(3) 0.0187(2) Uani 1 1 d .
H17A H 1.1640 0.1034 1.0960 0.022 Uiso 1 1 calc R
H17B H 1.1088 -0.0426 1.1175 0.022 Uiso 1 1 calc R
C18 C 1.16447(6) 0.2689(2) 1.14125(3) 0.0189(2) Uani 1 1 d .
H18A H 1.1840 0.4434 1.1352 0.023 Uiso 1 1 calc R
H18B H 1.1278 0.3018 1.1566 0.023 Uiso 1 1 calc R
C19 C 1.22630(6) 0.1024(2) 1.15750(3) 0.0182(2) Uani 1 1 d .
H19A H 1.2068 -0.0736 1.1630 0.022 Uiso 1 1 calc R
H19B H 1.2632 0.0725 1.1422 0.022 Uiso 1 1 calc R
C20 C 1.26257(6) 0.2268(2) 1.18706(3) 0.0170(2) Uani 1 1 d .
C22 C 1.29826(6) 0.4717(2) 1.22915(3) 0.0211(2) Uani 1 1 d .
H22A H 1.2761 0.4692 1.2497 0.025 Uiso 1 1 calc R
H22B H 1.3229 0.6449 1.2269 0.025 Uiso 1 1 calc R
C21 C 1.35236(6) 0.2404(2) 1.22738(3) 0.0205(2) Uani 1 1 d .
H21A H 1.4025 0.3074 1.2259 0.025 Uiso 1 1 calc R
H21B H 1.3520 0.1230 1.2463 0.025 Uiso 1 1 calc R

loop_
_atom_site_aniso_label
_atom_site_aniso_U_11
_atom_site_aniso_U_22
_atom_site_aniso_U_33
_atom_site_aniso_U_23
_atom_site_aniso_U_13
_atom_site_aniso_U_12
O1 0.0220(4) 0.0141(4) 0.0225(4) -0.0017(3) -0.0017(3) 0.0010(3)
O2 0.0213(4) 0.0199(4) 0.0216(4) -0.0038(3) -0.0061(3) 0.0049(3)
N1 0.0212(5) 0.0133(5) 0.0179(5) -0.0014(4) -0.0044(4) 0.0006(4)
N2 0.0213(5) 0.0202(5) 0.0220(5) -0.0030(4) -0.0040(4) 0.0019(4)
C1 0.0155(5) 0.0166(5) 0.0163(5) -0.0001(4) 0.0011(4) 0.0009(4)
C2 0.0201(6) 0.0158(5) 0.0177(5) -0.0016(4) -0.0001(4) -0.0007(4)
C3 0.0195(5) 0.0163(5) 0.0178(5) -0.0014(4) 0.0012(4) -0.0003(4)
C4 0.0172(5) 0.0166(5) 0.0161(5) 0.0020(4) 0.0006(4) -0.0019(4)
C5 0.0214(6) 0.0184(5) 0.0194(6) 0.0011(4) 0.0000(4) 0.0022(4)
C6 0.0296(6) 0.0194(6) 0.0182(6) -0.0012(4) 0.0005(5) -0.0021(5)
C7 0.0244(6) 0.0255(6) 0.0181(6) 0.0016(5) -0.0036(5) -0.0058(5)
C8 0.0190(6) 0.0253(6) 0.0214(6) 0.0044(5) -0.0017(4) 0.0005(5)
C9 0.0205(6) 0.0191(5) 0.0197(6) 0.0012(4) 0.0013(4) 0.0012(4)
C10 0.0215(6) 0.0170(5) 0.0169(5) -0.0025(4) -0.0044(4) 0.0023(4)
C11 0.0195(6) 0.0170(5) 0.0189(5) -0.0023(4) -0.0028(4) 0.0022(4)
C12 0.0198(6) 0.0168(5) 0.0191(6) -0.0028(4) -0.0033(4) 0.0025(4)
C13 0.0196(6) 0.0191(6) 0.0197(6) -0.0040(4) -0.0040(4) 0.0035(4)
C14 0.0192(6) 0.0189(5) 0.0192(6) -0.0034(4) -0.0034(4) 0.0029(4)
C15 0.0184(5) 0.0186(5) 0.0187(5) -0.0031(4) -0.0028(4) 0.0032(4)
C16 0.0210(6) 0.0190(5) 0.0190(6) -0.0028(4) -0.0037(4) 0.0025(4)
C17 0.0194(5) 0.0184(5) 0.0176(5) -0.0011(4) -0.0021(4) 0.0019(4)
C18 0.0201(6) 0.0172(5) 0.0183(5) -0.0008(4) -0.0035(4) 0.0012(4)
C19 0.0188(5) 0.0177(5) 0.0176(5) -0.0010(4) -0.0011(4) 0.0003(4)
C20 0.0165(5) 0.0163(5) 0.0179(5) 0.0029(4) -0.0005(4) -0.0005(4)
C22 0.0220(6) 0.0186(6) 0.0216(6) -0.0026(4) -0.0042(4) 0.0005(4)
C21 0.0211(6) 0.0183(5) 0.0208(6) -0.0016(4) -0.0050(4) -0.0006(4)

loop_
_atom_type_symbol
_atom_type_description
_atom_type_scat_dispersion_real
_atom_type_scat_dispersion_imag
_atom_type_scat_source
C C 0.0033 0.0016 'International Tables Vol C Tables 4.2.6.8 and 6.1.1.4'
H H 0.0000 0.0000 'International Tables Vol C Tables 4.2.6.8 and 6.1.1.4'
N N 0.0061 0.0033 'International Tables Vol C Tables 4.2.6.8 and 6.1.1.4'
O O 0.0106 0.0060 'International Tables Vol C Tables 4.2.6.8 and 6.1.1.4'

loop_
_geom_angle_atom_site_label_1
_geom_angle_atom_site_label_2
_geom_angle_atom_site_label_3
_geom_angle
C20 O2 C21 106.37(9)
C1 N1 C10 120.32(10)
C1 N1 H1N 120.1(10)
C10 N1 H1N 118.9(10)
C20 N2 C22 106.59(10)
O1 C1 N1 122.12(10)
O1 C1 C2 122.70(10)
N1 C1 C2 115.18(10)
C3 C2 C1 120.56(10)
C3 C2 H2 119.7
C1 C2 H2 119.7
C2 C3 C4 126.67(11)
C2 C3 H3 116.7
C4 C3 H3 116.7
C9 C4 C5 118.56(11)
C9 C4 C3 119.31(10)
C5 C4 C3 122.12(10)
C6 C5 C4 120.21(11)
C6 C5 H5 119.9
C4 C5 H5 119.9
C7 C6 C5 120.66(11)
C7 C6 H6 119.7
C5 C6 H6 119.7
C6 C7 C8 119.81(11)
C6 C7 H7 120.1
C8 C7 H7 120.1
C7 C8 C9 119.59(11)
C7 C8 H8 120.2
C9 C8 H8 120.2
C8 C9 C4 121.16(11)
C8 C9 H9 119.4
C4 C9 H9 119.4
N1 C10 C11 113.13(9)
N1 C10 H10A 109.0
C11 C10 H10A 109.0
N1 C10 H10B 109.0
C11 C10 H10B 109.0
H10A C10 H10B 107.8
C10 C11 C12 110.44(9)
C10 C11 H11A 109.6
C12 C11 H11A 109.6
C10 C11 H11B 109.6
C12 C11 H11B 109.6
H11A C11 H11B 108.1
C13 C12 C11 114.78(9)
C13 C12 H12A 108.6
C11 C12 H12A 108.6
C13 C12 H12B 108.6
C11 C12 H12B 108.6
H12A C12 H12B 107.5
C14 C13 C12 112.04(9)
C14 C13 H13A 109.2
C12 C13 H13A 109.2
C14 C13 H13B 109.2
C12 C13 H13B 109.2
H13A C13 H13B 107.9
C13 C14 C15 114.45(9)
C13 C14 H14A 108.6
C15 C14 H14A 108.6
C13 C14 H14B 108.6
C15 C14 H14B 108.6
H14A C14 H14B 107.6
C16 C15 C14 112.45(9)
C16 C15 H15A 109.1
C14 C15 H15A 109.1
C16 C15 H15B 109.1
C14 C15 H15B 109.1
H15A C15 H15B 107.8
C15 C16 C17 114.64(9)
C15 C16 H16A 108.6
C17 C16 H16A 108.6
C15 C16 H16B 108.6
C17 C16 H16B 108.6
H16A C16 H16B 107.6
C16 C17 C18 112.24(9)
C16 C17 H17A 109.2
C18 C17 H17A 109.2
C16 C17 H17B 109.2
C18 C17 H17B 109.2
H17A C17 H17B 107.9
C19 C18 C17 112.39(9)
C19 C18 H18A 109.1
C17 C18 H18A 109.1
C19 C18 H18B 109.1
C17 C18 H18B 109.1
H18A C18 H18B 107.9
C20 C19 C18 113.77(10)
C20 C19 H19A 108.8
C18 C19 H19A 108.8
C20 C19 H19B 108.8
C18 C19 H19B 108.8
H19A C19 H19B 107.7
N2 C20 O2 118.27(10)
N2 C20 C19 128.26(10)
O2 C20 C19 113.47(10)
N2 C22 C21 105.04(9)
N2 C22 H22A 110.7
C21 C22 H22A 110.7
N2 C22 H22B 110.7
C21 C22 H22B 110.7
H22A C22 H22B 108.8
O2 C21 C22 103.53(9)
O2 C21 H21A 111.1
C22 C21 H21A 111.1
O2 C21 H21B 111.1
C22 C21 H21B 111.1
H21A C21 H21B 109.0

loop_
_geom_bond_atom_site_label_1
_geom_bond_atom_site_label_2
_geom_bond_distance
O1 C1 1.2398(14)
O2 C20 1.3704(13)
O2 C21 1.4504(14)
N1 C1 1.3486(14)
N1 C10 1.4539(14)
N1 H1N 0.869(16)
N2 C20 1.2655(15)
N2 C22 1.4804(15)
C1 C2 1.4839(15)
C2 C3 1.3328(16)
C2 H2 0.9500
C3 C4 1.4681(15)
C3 H3 0.9500
C4 C9 1.3972(16)
C4 C5 1.3991(16)
C5 C6 1.3876(16)
C5 H5 0.9500
C6 C7 1.3874(17)
C6 H6 0.9500
C7 C8 1.3893(18)
C7 H7 0.9500
C8 C9 1.3898(16)
C8 H8 0.9500
C9 H9 0.9500
C10 C11 1.5169(15)
C10 H10A 0.9900
C10 H10B 0.9900
C11 C12 1.5268(15)
C11 H11A 0.9900
C11 H11B 0.9900
C12 C13 1.5240(15)
C12 H12A 0.9900
C12 H12B 0.9900
C13 C14 1.5233(15)
C13 H13A 0.9900
C13 H13B 0.9900
C14 C15 1.5253(15)
C14 H14A 0.9900
C14 H14B 0.9900
C15 C16 1.5239(15)
C15 H15A 0.9900
C15 H15B 0.9900
C16 C17 1.5256(15)
C16 H16A 0.9900
C16 H16B 0.9900
C17 C18 1.5274(15)
C17 H17A 0.9900
C17 H17B 0.9900
C18 C19 1.5237(15)
C18 H18A 0.9900
C18 H18B 0.9900
C19 C20 1.4929(15)
C19 H19A 0.9900
C19 H19B 0.9900
C22 C21 1.5370(16)
C22 H22A 0.9900
C22 H22B 0.9900
C21 H21A 0.9900
C21 H21B 0.9900

loop_
_cod_related_entry_id
_cod_related_entry_database
_cod_related_entry_code
1 ChemSpider 30660267
